data_7006874
loop_
_publ_author_name
'Adams, Christopher J.'
'Bartlett, Ian M.'
'Boonyuen, Supakorn'
'Connelly, Neil G.'
'Harding, David J.'
'Hayward, Owen D.'
'McInnes, Eric J. L.'
'Orpen, A. Guy'
'Quayle, Michael J.'
'Rieger, Philip H.'

_publ_section_title
;
 Structural consequences of the one-electron reduction of d4
 [Mo(CO)2(eta-PhC[triple bond]CPh)Tp']+ and the electronic structure of
 the d5 radicals [M(CO)L(eta-MeC[triple bond]CMe)Tp'] {L = CO and
 P(OCH2)3CEt}.
;
_journal_issue 28
_journal_name_full 'Dalton transactions (Cambridge, England : 2003)'
_journal_page_first 3466
_journal_page_last 3477
_journal_paper_doi 10.1039/b514951g
_journal_year 2006
_chemical_formula_sum 'C28 H40 B2 Cl4 F4 N6 O4 P W'
_chemical_formula_weight 978.90
_chemical_name_systematic
;
?
;
_space_group_IT_number 14
_symmetry_cell_setting monoclinic
_symmetry_space_group_name_Hall '-P 2ybc'
_symmetry_space_group_name_H-M 'P 1 21/c 1'
_atom_sites_solution_hydrogens geom
_atom_sites_solution_primary direct
_atom_sites_solution_secondary difmap
_audit_creation_method SHELXL-97
_cell_angle_alpha 90.00
_cell_angle_beta 114.2650(10)
_cell_angle_gamma 90.00
_cell_formula_units_Z 4
_cell_length_a 15.0648(15)
_cell_length_b 21.148(4)
_cell_length_c 13.1921(16)
_cell_measurement_temperature 173(2)
_cell_volume 3831.6(9)
_computing_cell_refinement 'Bruker SMART'
_computing_data_collection 'Bruker SMART'
_computing_data_reduction 'Bruker SHELXTL'
_computing_molecular_graphics 'Bruker SHELXTL'
_computing_publication_material 'Bruker SHELXTL'
_computing_structure_refinement 'SHELXL-97 (Sheldrick, 1997)'
_computing_structure_solution 'SHELXS-97 (Sheldrick, 1990)'
_diffrn_ambient_temperature 173(2)
_diffrn_measured_fraction_theta_full 0.999
_diffrn_measured_fraction_theta_max 0.999
_diffrn_measurement_device_type 'CCD area detector'
_diffrn_measurement_method 'phi and omega scans'
_diffrn_radiation_monochromator graphite
_diffrn_radiation_source 'fine-focus sealed tube'
_diffrn_radiation_type MoK\a
_diffrn_radiation_wavelength 0.71073
_diffrn_reflns_av_R_equivalents 0.0393
_diffrn_reflns_av_sigmaI/netI 0.0445
_diffrn_reflns_limit_h_max 18
_diffrn_reflns_limit_h_min -19
_diffrn_reflns_limit_k_max 20
_diffrn_reflns_limit_k_min -27
_diffrn_reflns_limit_l_max 17
_diffrn_reflns_limit_l_min -16
_diffrn_reflns_number 24687
_diffrn_reflns_theta_full 27.51
_diffrn_reflns_theta_max 27.51
_diffrn_reflns_theta_min 1.77
_diffrn_standards_decay_% 0
_exptl_absorpt_coefficient_mu 3.397
_exptl_absorpt_correction_T_max 1
_exptl_absorpt_correction_T_min 0.807
_exptl_absorpt_correction_type multi-scan
_exptl_absorpt_process_details SADABS
_exptl_crystal_colour Blue
_exptl_crystal_density_diffrn 1.697
_exptl_crystal_density_meas ?
_exptl_crystal_density_method .
_exptl_crystal_description plate
_exptl_crystal_F_000 1940
_exptl_crystal_size_max 0.2
_exptl_crystal_size_mid 0.2
_exptl_crystal_size_min 0.05
_refine_diff_density_max 1.072
_refine_diff_density_min -0.839
_refine_diff_density_rms 0.106
_refine_ls_extinction_method none
_refine_ls_goodness_of_fit_ref 1.028
_refine_ls_hydrogen_treatment constr
_refine_ls_matrix_type full
_refine_ls_number_parameters 459
_refine_ls_number_reflns 8790
_refine_ls_number_restraints 0
_refine_ls_restrained_S_all 1.028
_refine_ls_R_factor_all 0.0455
_refine_ls_R_factor_gt 0.0292
_refine_ls_shift/su_max 0.004
_refine_ls_shift/su_mean 0.000
_refine_ls_structure_factor_coef Fsqd
_refine_ls_weighting_details 'calc w=1/[\s^2^(Fo^2^)+(0.0347P)^2^+0.0000P] where P=(Fo^2^+2Fc^2^)/3'
_refine_ls_weighting_scheme calc
_refine_ls_wR_factor_gt 0.0646
_refine_ls_wR_factor_ref 0.0691
_reflns_number_gt 6946
_reflns_number_total 8790
_reflns_threshold_expression >2sigma(I)
_cod_data_source_file b514951g.txt
_cod_data_source_block 10+
_cod_depositor_comments
;
The following automatic conversions were performed:
'_symmetry_cell_setting' value 'Monoclinic' changed to 'monoclinic'
according to '/home/saulius/struct/CIF-dictionaries/cif_core.dic'
dictionary named 'cif_core.dic' version 2.4.1 from 2010-06-29.

Automatic conversion script
Id: cif_fix_enum 1527 2010-12-29 10:47:43Z saulius 
;
_cod_original_cell_volume 3831.5(9)
_cod_original_sg_symbol_H-M P2(1)/c
_cod_database_code 7006874

loop_
_symmetry_equiv_pos_as_xyz
'x, y, z'
'-x, y+1/2, -z+1/2'
'-x, -y, -z'
'x, -y-1/2, z-1/2'

loop_
_atom_site_label
_atom_site_type_symbol
_atom_site_fract_x
_atom_site_fract_y
_atom_site_fract_z
_atom_site_U_iso_or_equiv
_atom_site_adp_type
_atom_site_occupancy
_atom_site_symmetry_multiplicity
_atom_site_calc_flag
_atom_site_refinement_flags
_atom_site_disorder_assembly
_atom_site_disorder_group
W1 W 0.687425(9) 0.855553(7) 0.482250(10) 0.01833(5) Uani 1 1 d . . .
P1 P 0.52291(6) 0.83255(5) 0.46717(7) 0.02248(19) Uani 1 1 d . . .
O1 O 0.6127(2) 0.99460(13) 0.4228(2) 0.0375(6) Uani 1 1 d . . .
O2 O 0.45311(16) 0.89244(13) 0.4436(2) 0.0291(6) Uani 1 1 d . . .
O3 O 0.46126(17) 0.78723(13) 0.3660(2) 0.0306(6) Uani 1 1 d . . .
O4 O 0.51292(17) 0.79980(14) 0.5709(2) 0.0326(6) Uani 1 1 d . . .
N1 N 0.74780(19) 0.75965(14) 0.5537(2) 0.0207(6) Uani 1 1 d . . .
N2 N 0.8408(2) 0.75616(14) 0.6362(2) 0.0221(6) Uani 1 1 d . . .
N3 N 0.83828(19) 0.87933(14) 0.5143(2) 0.0212(6) Uani 1 1 d . . .
N4 N 0.91414(19) 0.85619(14) 0.6060(2) 0.0223(6) Uani 1 1 d . . .
N5 N 0.74023(19) 0.87869(14) 0.6618(2) 0.0206(6) Uani 1 1 d . . .
N6 N 0.82901(19) 0.85413(14) 0.7339(2) 0.0202(6) Uani 1 1 d . . .
B1 B 0.8944(3) 0.8158(2) 0.6917(3) 0.0227(8) Uani 1 1 d . . .
H1 H 0.9572 0.8048 0.7552 0.027 Uiso 1 1 calc R . .
C1 C 0.6411(3) 0.94348(17) 0.4477(3) 0.0251(7) Uani 1 1 d . . .
C2 C 0.5431(3) 0.8981(2) 0.2162(3) 0.0380(10) Uani 1 1 d . . .
H2A H 0.5514 0.8861 0.1488 0.057 Uiso 1 1 calc R . .
H2B H 0.5533 0.9437 0.2284 0.057 Uiso 1 1 calc R . .
H2C H 0.4771 0.8872 0.2075 0.057 Uiso 1 1 calc R . .
C3 C 0.6147(3) 0.86382(18) 0.3124(3) 0.0268(8) Uani 1 1 d . . .
C4 C 0.6686(2) 0.81279(17) 0.3386(3) 0.0224(7) Uani 1 1 d . . .
C5 C 0.7048(3) 0.76184(19) 0.2888(3) 0.0345(9) Uani 1 1 d . . .
H5A H 0.6494 0.7392 0.2332 0.052 Uiso 1 1 calc R . .
H5B H 0.7445 0.7323 0.3471 0.052 Uiso 1 1 calc R . .
H5C H 0.7445 0.7802 0.2532 0.052 Uiso 1 1 calc R . .
C6 C 0.6167(3) 0.68086(19) 0.4482(3) 0.0315(9) Uani 1 1 d . . .
H6A H 0.5727 0.6788 0.4859 0.047 Uiso 1 1 calc R . .
H6B H 0.6198 0.6393 0.4170 0.047 Uiso 1 1 calc R . .
H6C H 0.5924 0.7122 0.3882 0.047 Uiso 1 1 calc R . .
C7 C 0.7158(3) 0.69951(17) 0.5295(3) 0.0237(7) Uani 1 1 d . . .
C8 C 0.7883(3) 0.65774(17) 0.5965(3) 0.0276(8) Uani 1 1 d . . .
H8 H 0.7851 0.6129 0.5963 0.033 Uiso 1 1 calc R . .
C9 C 0.8656(3) 0.69523(17) 0.6631(3) 0.0251(8) Uani 1 1 d . . .
C10 C 0.9620(3) 0.6755(2) 0.7506(3) 0.0384(10) Uani 1 1 d . . .
H10C H 1.0140 0.6888 0.7289 0.058 Uiso 1 1 calc R . .
H10D H 0.9634 0.6294 0.7587 0.058 Uiso 1 1 calc R . .
H10E H 0.9716 0.6953 0.8215 0.058 Uiso 1 1 calc R . .
C11 C 0.8170(3) 0.9483(2) 0.3506(3) 0.0345(9) Uani 1 1 d . . .
C12 C 0.8770(2) 0.91440(17) 0.4568(3) 0.0241(7) Uani 1 1 d . . .
C13 C 0.9775(3) 0.91316(19) 0.5121(3) 0.0295(9) Uani 1 1 d . . .
H13 H 1.0227 0.9336 0.4898 0.035 Uiso 1 1 calc R . .
C14 C 0.9995(2) 0.87645(18) 0.6060(3) 0.0256(8) Uani 1 1 d . . .
C15 C 1.0958(3) 0.8607(2) 0.6972(3) 0.0390(10) Uani 1 1 d . . .
H15A H 1.0959 0.8730 0.7688 0.059 Uiso 1 1 calc R . .
H15B H 1.1474 0.8836 0.6855 0.059 Uiso 1 1 calc R . .
H15C H 1.1074 0.8151 0.6971 0.059 Uiso 1 1 calc R . .
C16 C 0.6136(3) 0.95049(19) 0.6818(3) 0.0309(9) Uani 1 1 d . . .
H16A H 0.6047 0.9715 0.6120 0.046 Uiso 1 1 calc R . .
H16B H 0.6157 0.9823 0.7367 0.046 Uiso 1 1 calc R . .
H16C H 0.5591 0.9215 0.6684 0.046 Uiso 1 1 calc R . .
C17 C 0.7070(2) 0.91403(17) 0.7248(3) 0.0234(7) Uani 1 1 d . . .
C18 C 0.7732(2) 0.91174(17) 0.8345(3) 0.0250(8) Uani 1 1 d . . .
H18 H 0.7677 0.9324 0.8956 0.030 Uiso 1 1 calc R . .
C19 C 0.8491(2) 0.87357(17) 0.8382(3) 0.0231(7) Uani 1 1 d . . .
C20 C 0.9388(3) 0.8537(2) 0.9365(3) 0.0331(9) Uani 1 1 d . . .
H20A H 0.9404 0.8075 0.9424 0.050 Uiso 1 1 calc R . .
H20B H 0.9380 0.8722 1.0043 0.050 Uiso 1 1 calc R . .
H20C H 0.9966 0.8685 0.9270 0.050 Uiso 1 1 calc R . .
C21 C 0.3502(3) 0.8776(2) 0.4173(3) 0.0334(9) Uani 1 1 d . . .
H21A H 0.3100 0.8860 0.3376 0.040 Uiso 1 1 calc R . .
H21B H 0.3265 0.9049 0.4618 0.040 Uiso 1 1 calc R . .
C22 C 0.3665(3) 0.7684(2) 0.3633(3) 0.0336(9) Uani 1 1 d . . .
H22A H 0.3687 0.7233 0.3839 0.040 Uiso 1 1 calc R . .
H22B H 0.3157 0.7735 0.2868 0.040 Uiso 1 1 calc R . .
C23 C 0.4130(3) 0.7942(3) 0.5621(3) 0.0442(11) Uani 1 1 d . . .
H23A H 0.4030 0.8243 0.6139 0.053 Uiso 1 1 calc R . .
H23B H 0.4021 0.7509 0.5832 0.053 Uiso 1 1 calc R . .
C24 C 0.3401(3) 0.8082(2) 0.4430(3) 0.0310(9) Uani 1 1 d . . .
C25 C 0.2348(3) 0.7927(2) 0.4244(3) 0.0407(11) Uani 1 1 d . . .
H25A H 0.1904 0.8089 0.3505 0.049 Uiso 1 1 calc R . .
H25B H 0.2273 0.7462 0.4232 0.049 Uiso 1 1 calc R . .
C26 C 0.2031(3) 0.8197(3) 0.5113(4) 0.0533(14) Uani 1 1 d . . .
H26A H 0.2431 0.8015 0.5842 0.080 Uiso 1 1 calc R . .
H26B H 0.1345 0.8093 0.4912 0.080 Uiso 1 1 calc R . .
H26C H 0.2112 0.8658 0.5145 0.080 Uiso 1 1 calc R . .
C101 C 0.9273(3) 1.0331(2) 0.8125(3) 0.0409(10) Uani 1 1 d . . .
H10A H 0.9291 1.0790 0.8281 0.049 Uiso 1 1 calc R . .
H10B H 0.8861 1.0125 0.8451 0.049 Uiso 1 1 calc R . .
C102 C 0.6639(5) 1.0660(3) 0.0783(4) 0.0771(18) Uani 1 1 d . . .
H10F H 0.6328 1.0973 0.0183 0.093 Uiso 1 1 calc R . .
H10G H 0.7352 1.0720 0.1072 0.093 Uiso 1 1 calc R . .
Cl1 Cl 1.04634(9) 1.00215(7) 0.87486(11) 0.0607(3) Uani 1 1 d . . .
Cl2 Cl 0.87594(9) 1.02079(6) 0.66724(10) 0.0537(3) Uani 1 1 d . . .
Cl3 Cl 0.63530(14) 0.99076(8) 0.02262(15) 0.0869(5) Uani 1 1 d . . .
Cl4 Cl 0.62661(10) 1.08105(7) 0.18595(12) 0.0701(4) Uani 1 1 d . . .
B2 B 0.2259(4) 0.8668(3) 0.0876(4) 0.0416(12) Uani 1 1 d . . .
F1 F 0.2466(3) 0.92762(16) 0.1263(3) 0.0850(10) Uani 1 1 d . . .
F2 F 0.31341(18) 0.83548(15) 0.1128(2) 0.0610(8) Uani 1 1 d . . .
F3 F 0.17431(19) 0.86604(19) -0.0248(2) 0.0788(11) Uani 1 1 d . . .
F4 F 0.17316(19) 0.83721(15) 0.1389(2) 0.0587(8) Uani 1 1 d . . .

loop_
_atom_site_aniso_label
_atom_site_aniso_U_11
_atom_site_aniso_U_22
_atom_site_aniso_U_33
_atom_site_aniso_U_23
_atom_site_aniso_U_13
_atom_site_aniso_U_12
W1 0.01630(7) 0.02005(8) 0.01809(7) 0.00008(6) 0.00652(5) 0.00098(6)
P1 0.0185(4) 0.0257(5) 0.0230(4) 0.0000(4) 0.0083(3) 0.0013(4)
O1 0.0415(16) 0.0268(16) 0.0439(16) 0.0021(13) 0.0171(13) 0.0072(13)
O2 0.0172(12) 0.0302(15) 0.0388(15) 0.0004(12) 0.0104(11) 0.0031(11)
O3 0.0247(13) 0.0331(16) 0.0355(14) -0.0084(12) 0.0139(11) -0.0017(11)
O4 0.0180(12) 0.0493(18) 0.0286(13) 0.0093(12) 0.0076(10) -0.0012(12)
N1 0.0197(14) 0.0232(16) 0.0182(13) 0.0001(12) 0.0068(11) 0.0029(12)
N2 0.0226(14) 0.0247(17) 0.0187(14) -0.0011(12) 0.0084(11) 0.0020(12)
N3 0.0176(13) 0.0241(16) 0.0218(14) 0.0015(12) 0.0079(12) 0.0007(12)
N4 0.0179(13) 0.0309(17) 0.0185(13) 0.0010(13) 0.0077(11) -0.0007(13)
N5 0.0182(14) 0.0233(16) 0.0205(14) 0.0001(12) 0.0081(11) 0.0008(12)
N6 0.0185(13) 0.0232(15) 0.0182(13) -0.0015(12) 0.0069(11) -0.0026(12)
B1 0.0168(18) 0.028(2) 0.0236(19) 0.0032(17) 0.0082(15) 0.0021(16)
C1 0.0267(18) 0.022(2) 0.0255(18) -0.0016(15) 0.0092(15) 0.0014(15)
C2 0.037(2) 0.044(3) 0.0255(19) 0.0069(18) 0.0047(17) 0.0068(19)
C3 0.0246(18) 0.032(2) 0.0226(17) -0.0003(15) 0.0085(14) -0.0036(16)
C4 0.0197(16) 0.027(2) 0.0200(16) -0.0033(14) 0.0077(13) -0.0051(14)
C5 0.046(2) 0.032(2) 0.029(2) -0.0020(17) 0.0184(18) 0.0062(18)
C6 0.0260(19) 0.028(2) 0.038(2) -0.0020(17) 0.0105(16) -0.0023(16)
C7 0.0280(18) 0.0213(19) 0.0229(17) -0.0006(15) 0.0114(14) 0.0016(15)
C8 0.037(2) 0.020(2) 0.0294(19) 0.0007(15) 0.0180(16) 0.0034(15)
C9 0.0286(18) 0.021(2) 0.0252(18) 0.0015(15) 0.0111(15) 0.0044(15)
C10 0.037(2) 0.034(2) 0.034(2) 0.0046(18) 0.0042(18) 0.0139(19)
C11 0.036(2) 0.040(3) 0.0275(19) 0.0137(17) 0.0129(17) 0.0033(18)
C12 0.0262(18) 0.024(2) 0.0257(18) 0.0004(15) 0.0140(15) -0.0011(15)
C13 0.0264(18) 0.039(2) 0.0293(19) -0.0054(17) 0.0174(16) -0.0087(16)
C14 0.0179(16) 0.034(2) 0.0249(18) -0.0053(15) 0.0086(14) -0.0019(15)
C15 0.0184(17) 0.066(3) 0.030(2) 0.001(2) 0.0074(15) -0.0022(19)
C16 0.0304(19) 0.036(2) 0.0287(19) -0.0046(17) 0.0147(16) 0.0082(17)
C17 0.0259(17) 0.0222(19) 0.0263(17) -0.0042(14) 0.0149(14) -0.0043(14)
C18 0.0280(18) 0.027(2) 0.0232(17) -0.0042(15) 0.0134(15) -0.0051(15)
C19 0.0226(17) 0.026(2) 0.0198(16) -0.0022(14) 0.0079(14) -0.0077(14)
C20 0.0277(19) 0.045(3) 0.0220(18) -0.0027(18) 0.0058(15) -0.0020(18)
C21 0.0186(18) 0.041(2) 0.039(2) -0.0085(18) 0.0102(16) 0.0018(16)
C22 0.0217(18) 0.036(2) 0.040(2) -0.0044(18) 0.0093(16) -0.0051(16)
C23 0.0237(19) 0.073(4) 0.034(2) 0.013(2) 0.0101(17) -0.005(2)
C24 0.0213(18) 0.040(2) 0.032(2) 0.0008(17) 0.0117(16) 0.0001(16)
C25 0.0208(18) 0.062(3) 0.039(2) 0.001(2) 0.0121(17) -0.0045(19)
C26 0.024(2) 0.092(4) 0.049(3) 0.005(3) 0.020(2) 0.001(2)
C101 0.046(2) 0.037(3) 0.049(3) -0.003(2) 0.030(2) -0.002(2)
C102 0.095(4) 0.069(4) 0.055(3) 0.002(3) 0.019(3) -0.030(4)
Cl1 0.0555(7) 0.0517(8) 0.0727(8) 0.0035(7) 0.0242(6) 0.0116(6)
Cl2 0.0570(7) 0.0536(8) 0.0516(7) -0.0091(6) 0.0235(6) -0.0090(6)
Cl3 0.1150(13) 0.0530(9) 0.1207(13) 0.0002(9) 0.0767(11) 0.0043(9)
Cl4 0.0662(8) 0.0562(9) 0.0824(10) -0.0040(7) 0.0249(8) 0.0010(7)
B2 0.034(2) 0.053(4) 0.035(3) 0.000(2) 0.011(2) 0.013(2)
F1 0.102(3) 0.058(2) 0.120(3) -0.020(2) 0.071(2) -0.0077(19)
F2 0.0380(14) 0.072(2) 0.0665(18) 0.0031(15) 0.0149(13) 0.0167(14)
F3 0.0450(17) 0.148(4) 0.0354(15) 0.0163(17) 0.0088(13) 0.0135(18)
F4 0.0505(16) 0.074(2) 0.0537(17) 0.0120(14) 0.0235(14) 0.0073(14)

loop_
_atom_type_symbol
_atom_type_description
_atom_type_scat_dispersion_real
_atom_type_scat_dispersion_imag
_atom_type_scat_source
C C 0.0033 0.0016 'International Tables Vol C Tables 4.2.6.8 and 6.1.1.4'
H H 0.0000 0.0000 'International Tables Vol C Tables 4.2.6.8 and 6.1.1.4'
B B 0.0013 0.0007 'International Tables Vol C Tables 4.2.6.8 and 6.1.1.4'
N N 0.0061 0.0033 'International Tables Vol C Tables 4.2.6.8 and 6.1.1.4'
O O 0.0106 0.0060 'International Tables Vol C Tables 4.2.6.8 and 6.1.1.4'
F F 0.0171 0.0103 'International Tables Vol C Tables 4.2.6.8 and 6.1.1.4'
P P 0.1023 0.0942 'International Tables Vol C Tables 4.2.6.8 and 6.1.1.4'
Cl Cl 0.1484 0.1585 'International Tables Vol C Tables 4.2.6.8 and 6.1.1.4'
W W -0.8490 6.8722 'International Tables Vol C Tables 4.2.6.8 and 6.1.1.4'

loop_
_geom_angle_atom_site_label_1
_geom_angle_atom_site_label_2
_geom_angle_atom_site_label_3
_geom_angle
_geom_angle_site_symmetry_1
_geom_angle_site_symmetry_3
_geom_angle_publ_flag
C1 W1 C4 107.86(14) . . ?
C1 W1 C3 71.87(14) . . ?
C4 W1 C3 37.50(14) . . ?
C1 W1 N3 93.95(13) . . ?
C4 W1 N3 91.05(12) . . ?
C3 W1 N3 103.67(12) . . ?
C1 W1 N5 88.64(12) . . ?
C4 W1 N5 162.46(13) . . ?
C3 W1 N5 159.98(13) . . ?
N3 W1 N5 81.68(10) . . ?
C1 W1 N1 169.79(12) . . ?
C4 W1 N1 82.34(12) . . ?
C3 W1 N1 118.22(13) . . ?
N3 W1 N1 85.30(10) . . ?
N5 W1 N1 81.18(10) . . ?
C1 W1 P1 85.30(10) . . ?
C4 W1 P1 95.04(9) . . ?
C3 W1 P1 81.96(10) . . ?
N3 W1 P1 173.80(7) . . ?
N5 W1 P1 92.14(7) . . ?
N1 W1 P1 94.34(7) . . ?
O2 P1 O3 101.75(14) . . ?
O2 P1 O4 103.03(14) . . ?
O3 P1 O4 103.24(15) . . ?
O2 P1 W1 114.97(10) . . ?
O3 P1 W1 114.13(9) . . ?
O4 P1 W1 117.71(9) . . ?
C21 O2 P1 114.9(2) . . ?
C22 O3 P1 114.2(2) . . ?
C23 O4 P1 115.0(2) . . ?
C7 N1 N2 106.5(3) . . ?
C7 N1 W1 134.6(2) . . ?
N2 N1 W1 118.7(2) . . ?
C9 N2 N1 109.9(3) . . ?
C9 N2 B1 129.4(3) . . ?
N1 N2 B1 120.3(3) . . ?
C12 N3 N4 107.2(3) . . ?
C12 N3 W1 132.0(2) . . ?
N4 N3 W1 120.7(2) . . ?
C14 N4 N3 109.5(3) . . ?
C14 N4 B1 130.1(3) . . ?
N3 N4 B1 120.3(3) . . ?
C17 N5 N6 106.3(3) . . ?
C17 N5 W1 135.6(2) . . ?
N6 N5 W1 118.15(19) . . ?
C19 N6 N5 109.6(3) . . ?
C19 N6 B1 128.3(3) . . ?
N5 N6 B1 121.8(3) . . ?
N2 B1 N4 109.4(3) . . ?
N2 B1 N6 108.6(3) . . ?
N4 B1 N6 108.5(3) . . ?
O1 C1 W1 177.2(3) . . ?
C4 C3 C2 141.9(4) . . ?
C4 C3 W1 69.4(2) . . ?
C2 C3 W1 148.5(3) . . ?
C3 C4 C5 141.9(3) . . ?
C3 C4 W1 73.1(2) . . ?
C5 C4 W1 144.2(3) . . ?
N1 C7 C8 109.6(3) . . ?
N1 C7 C6 125.0(3) . . ?
C8 C7 C6 125.3(3) . . ?
C9 C8 C7 105.9(3) . . ?
N2 C9 C8 108.1(3) . . ?
N2 C9 C10 123.1(3) . . ?
C8 C9 C10 128.8(3) . . ?
N3 C12 C13 108.9(3) . . ?
N3 C12 C11 123.5(3) . . ?
C13 C12 C11 127.6(3) . . ?
C14 C13 C12 106.9(3) . . ?
N4 C14 C13 107.4(3) . . ?
N4 C14 C15 122.5(3) . . ?
C13 C14 C15 130.1(3) . . ?
N5 C17 C18 109.5(3) . . ?
N5 C17 C16 125.2(3) . . ?
C18 C17 C16 125.3(3) . . ?
C17 C18 C19 106.8(3) . . ?
N6 C19 C18 107.8(3) . . ?
N6 C19 C20 122.9(3) . . ?
C18 C19 C20 129.3(3) . . ?
O2 C21 C24 110.1(3) . . ?
O3 C22 C24 111.2(3) . . ?
O4 C23 C24 110.2(3) . . ?
C22 C24 C21 107.4(3) . . ?
C22 C24 C23 108.7(3) . . ?
C21 C24 C23 108.6(3) . . ?
C22 C24 C25 108.5(3) . . ?
C21 C24 C25 111.1(3) . . ?
C23 C24 C25 112.3(3) . . ?
C26 C25 C24 115.0(3) . . ?
Cl1 C101 Cl2 111.1(2) . . ?
Cl3 C102 Cl4 113.8(3) . . ?
F3 B2 F1 110.9(4) . . ?
F3 B2 F4 109.9(4) . . ?
F1 B2 F4 109.3(4) . . ?
F3 B2 F2 108.4(4) . . ?
F1 B2 F2 108.1(4) . . ?
F4 B2 F2 110.2(4) . . ?

loop_
_geom_bond_atom_site_label_1
_geom_bond_atom_site_label_2
_geom_bond_distance
_geom_bond_site_symmetry_2
_geom_bond_publ_flag
W1 C1 1.973(4) . ?
W1 C4 2.012(3) . ?
W1 C3 2.057(3) . ?
W1 N3 2.192(3) . ?
W1 N5 2.221(3) . ?
W1 N1 2.264(3) . ?
W1 P1 2.4522(9) . ?
P1 O2 1.593(3) . ?
P1 O3 1.595(3) . ?
P1 O4 1.595(3) . ?
O1 C1 1.159(4) . ?
O2 C21 1.477(4) . ?
O3 C22 1.468(4) . ?
O4 C23 1.466(4) . ?
N1 C7 1.351(4) . ?
N1 N2 1.378(4) . ?
N2 C9 1.348(4) . ?
N2 B1 1.514(5) . ?
N3 C12 1.352(4) . ?
N3 N4 1.369(4) . ?
N4 C14 1.356(4) . ?
N4 B1 1.540(5) . ?
N5 C17 1.357(4) . ?
N5 N6 1.385(4) . ?
N6 C19 1.346(4) . ?
N6 B1 1.546(5) . ?
C2 C3 1.475(5) . ?
C3 C4 1.309(5) . ?
C4 C5 1.477(5) . ?
C6 C7 1.490(5) . ?
C7 C8 1.400(5) . ?
C8 C9 1.384(5) . ?
C9 C10 1.496(5) . ?
C11 C12 1.501(5) . ?
C12 C13 1.385(5) . ?
C13 C14 1.382(5) . ?
C14 C15 1.493(5) . ?
C16 C17 1.497(5) . ?
C17 C18 1.380(5) . ?
C18 C19 1.384(5) . ?
C19 C20 1.498(5) . ?
C21 C24 1.527(6) . ?
C22 C24 1.522(5) . ?
C23 C24 1.532(5) . ?
C24 C25 1.537(5) . ?
C25 C26 1.523(6) . ?
C101 Cl1 1.763(4) . ?
C101 Cl2 1.766(4) . ?
C102 Cl3 1.731(6) . ?
C102 Cl4 1.757(6) . ?
B2 F3 1.362(5) . ?
B2 F1 1.372(6) . ?
B2 F4 1.387(6) . ?
B2 F2 1.389(5) . ?
